data_4306209
loop_
_publ_author_name
'Victor I. Ovcharenko'
'Galina V. Romanenko'
'Ksenia Yu. Maryunina'
'Artem S. Bogomyakov'
'Elena V. Gorelik'

_publ_section_title
;
Thermally Induced Magnetic Anomalies in Solvates of the
Bis(hexafluoroacetylacetonate)copper(II) Complex with Pyrazolyl-Substituted
Nitronyl Nitroxide
;
_journal_name_full 'Inorganic Chemistry'
_journal_page_first 9537
_journal_page_last 9552
_journal_paper_doi 10.1021/ic8011074
_journal_volume 47
_journal_year 2008
_chemical_formula_sum 'C26 H29.5 Cu F12 I0.5 N4 O6'
_chemical_formula_weight 849.03
_chemical_name_systematic
; 
 catena-(bis(m2-4,4,5,5-Tetramethyl-2-
 (1-butylpyrazole-4-yl)-4,5-dihydro-1H-
 imidazol-3-oxide-1-oxyl)-tetrakis(1,
 1,1,5,5,5-hexafluoropentan-2,4-
 dionato)-di-copper(ii)) iodobutane solvate 
;
_space_group_IT_number 2
_symmetry_cell_setting triclinic
_symmetry_space_group_name_Hall '-P 1'
_symmetry_space_group_name_H-M 'P -1'
_atom_sites_solution_hydrogens geom
_atom_sites_solution_primary direct
_atom_sites_solution_secondary difmap
_audit_creation_method SHELXL-97
_cell_angle_alpha 97.625(2)
_cell_angle_beta 109.325(2)
_cell_angle_gamma 99.737(2)
_cell_formula_units_Z 2
_cell_length_a 10.4323(15)
_cell_length_b 12.9645(19)
_cell_length_c 13.452(2)
_cell_measurement_reflns_used 5740
_cell_measurement_temperature 110(2)
_cell_measurement_theta_max 23.31
_cell_measurement_theta_min 2.36
_cell_volume 1657.0(4)
_computing_cell_refinement 'Bruker SMART'
_computing_data_collection 'Bruker SMART'
_computing_data_reduction 'Bruker SAINT'
_computing_molecular_graphics 'Bruker SHELXTL'
_computing_publication_material 'Bruker SHELXTL'
_computing_structure_refinement 'SHELXL-97 (Sheldrick, 1997)'
_computing_structure_solution 'SHELXS-97 (Sheldrick, 1990)'
_diffrn_ambient_temperature 110(2)
_diffrn_measured_fraction_theta_full 0.996
_diffrn_measured_fraction_theta_max 0.996
_diffrn_measurement_device_type 'CCD area detector'
_diffrn_measurement_method 'phi and omega scans'
_diffrn_radiation_monochromator graphite
_diffrn_radiation_source 'fine-focus sealed tube'
_diffrn_radiation_type MoK\a
_diffrn_radiation_wavelength 0.71073
_diffrn_reflns_av_R_equivalents 0.0708
_diffrn_reflns_av_sigmaI/netI 0.0602
_diffrn_reflns_limit_h_max 11
_diffrn_reflns_limit_h_min -11
_diffrn_reflns_limit_k_max 14
_diffrn_reflns_limit_k_min -14
_diffrn_reflns_limit_l_max 14
_diffrn_reflns_limit_l_min -14
_diffrn_reflns_number 12860
_diffrn_reflns_theta_full 23.31
_diffrn_reflns_theta_max 23.31
_diffrn_reflns_theta_min 2.06
_exptl_absorpt_coefficient_mu 1.238
_exptl_absorpt_correction_type none
_exptl_crystal_colour dark
_exptl_crystal_density_diffrn 1.702
_exptl_crystal_density_meas 0
_exptl_crystal_density_method 'not measured'
_exptl_crystal_description prizm
_exptl_crystal_F_000 850
_exptl_crystal_size_max 0.80
_exptl_crystal_size_mid 0.20
_exptl_crystal_size_min 0.20
_refine_diff_density_max 1.057
_refine_diff_density_min -0.662
_refine_diff_density_rms 0.091
_refine_ls_extinction_method none
_refine_ls_goodness_of_fit_ref 0.966
_refine_ls_hydrogen_treatment constr
_refine_ls_matrix_type full
_refine_ls_number_parameters 568
_refine_ls_number_reflns 4769
_refine_ls_number_restraints 5
_refine_ls_restrained_S_all 1.047
_refine_ls_R_factor_all 0.0483
_refine_ls_R_factor_gt 0.0424
_refine_ls_shift/su_max 0.232
_refine_ls_shift/su_mean 0.024
_refine_ls_structure_factor_coef Fsqd
_refine_ls_weighting_details 'calc w=1/[\s^2^(Fo^2^)+(0.0830P)^2^+0.0000P] where P=(Fo^2^+2Fc^2^)/3'
_refine_ls_weighting_scheme calc
_refine_ls_wR_factor_gt 0.1130
_refine_ls_wR_factor_ref 0.1163
_reflns_number_gt 4024
_reflns_number_total 4769
_reflns_threshold_expression >2sigma(I)
_cod_data_source_file ic8011074_si_001_09.cif
_cod_data_source_block Bu-I110
_cod_depositor_comments
;
The following automatic conversions were performed:
'_symmetry_cell_setting' value 'Triclinic' changed to 'triclinic'
according to '/home/saulius/struct/CIF-dictionaries/cif_core.dic'
dictionary named 'cif_core.dic' version 2.4.1 from 2010-06-29.

Automatic conversion script
Id: cif_fix_enum 1527 2010-12-29 10:47:43Z saulius 
;
_cod_original_formula_sum 'C26 H29.50 Cu F12 I0.50 N4 O6'
_cod_database_code 4306209

loop_
_symmetry_equiv_pos_as_xyz
'x, y, z'
'-x, -y, -z'

loop_
_atom_site_label
_atom_site_type_symbol
_atom_site_fract_x
_atom_site_fract_y
_atom_site_fract_z
_atom_site_U_iso_or_equiv
_atom_site_adp_type
_atom_site_occupancy
_atom_site_symmetry_multiplicity
_atom_site_calc_flag
_atom_site_refinement_flags
_atom_site_disorder_assembly
_atom_site_disorder_group
Cu1 Cu 0.5000 0.5000 1.0000 0.01695(10) Uani 1 2 d S . .
O1 O 0.36315(16) 0.59656(12) 1.05904(12) 0.0223(4) Uani 1 1 d . . .
C1 C 0.2245(3) 0.6253(2) 1.1605(2) 0.0413(8) Uani 1 1 d . . .
F1 F 0.3475(4) 0.6620(4) 1.2653(3) 0.0648(14) Uani 0.50 1 d P . .
F2 F 0.1222(5) 0.5808(3) 1.1825(4) 0.0971(16) Uani 0.50 1 d P . .
F3 F 0.1954(4) 0.7085(3) 1.1148(4) 0.0714(16) Uani 0.50 1 d P . .
F1A F 0.2169(5) 0.7190(3) 1.1373(4) 0.0633(14) Uani 0.50 1 d P . .
F2A F 0.3003(5) 0.6476(4) 1.2467(4) 0.0852(18) Uani 0.50 1 d P . .
F3A F 0.0991(5) 0.5863(4) 1.1655(5) 0.0725(18) Uani 0.50 1 d P . .
C2 C 0.2687(3) 0.55099(18) 1.08579(19) 0.0228(6) Uani 1 1 d . . .
C3 C 0.2030(3) 0.44242(19) 1.0582(2) 0.0273(7) Uani 1 1 d . . .
H3A H 0.1277 0.4197 1.0809 0.033 Uiso 1 1 calc R . .
C4 C 0.2427(2) 0.36666(18) 0.99944(18) 0.0213(6) Uani 1 1 d . . .
C5 C 0.1606(3) 0.2507(2) 0.9728(2) 0.0288(7) Uani 1 1 d . . .
F4 F 0.1283(4) 0.2083(3) 0.8738(3) 0.0674(14) Uani 0.50 1 d P . .
F5 F 0.0492(3) 0.2347(2) 1.0033(3) 0.0338(11) Uani 0.50 1 d P . .
F6 F 0.2447(4) 0.1967(3) 1.0330(4) 0.0650(16) Uani 0.50 1 d P . .
F4A F 0.2431(4) 0.1818(3) 0.9974(4) 0.0489(13) Uani 0.50 1 d P . .
F5A F 0.0713(5) 0.2340(3) 1.0147(3) 0.0450(14) Uani 0.50 1 d P . .
F6A F 0.0883(4) 0.2188(3) 0.8634(3) 0.0392(11) Uani 0.50 1 d P . .
O2 O 0.34017(16) 0.37852(12) 0.96332(12) 0.0218(4) Uani 1 1 d . . .
Cu2 Cu 0.0000 0.0000 0.5000 0.01838(11) Uani 1 2 d S . .
O3 O 0.00126(16) -0.05365(11) 0.63082(12) 0.0199(4) Uani 1 1 d . . .
C6 C -0.0299(3) -0.06428(19) 0.7937(2) 0.0289(7) Uani 1 1 d . . .
F7 F 0.1244(3) -0.0582(3) 0.8448(3) 0.0414(11) Uani 0.50 1 d P . .
F8 F -0.1054(4) -0.1694(3) 0.7675(3) 0.0477(14) Uani 0.50 1 d P . .
F9 F -0.0504(3) -0.0098(2) 0.8702(2) 0.0250(9) Uani 0.50 1 d P . .
F7A F -0.0844(5) -0.1646(3) 0.7811(3) 0.0388(13) Uani 0.50 1 d P . .
F8A F -0.0873(4) -0.0116(3) 0.8618(3) 0.0416(11) Uani 0.50 1 d P . .
F9A F 0.0887(3) -0.0609(3) 0.8307(3) 0.0366(11) Uani 0.50 1 d P . .
C7 C -0.0642(3) -0.02375(18) 0.68807(19) 0.0211(6) Uani 1 1 d . . .
C8 C -0.1658(3) 0.03703(18) 0.66527(19) 0.0231(6) Uani 1 1 d . . .
H8A H -0.2079 0.0539 0.7162 0.028 Uiso 1 1 calc R . .
C9 C -0.2054(2) 0.07271(17) 0.56947(18) 0.0190(6) Uani 1 1 d . . .
C10 C -0.3209(2) 0.13559(18) 0.54730(19) 0.0240(7) Uani 1 1 d . . .
F10 F -0.2708(3) 0.22685(19) 0.5554(2) 0.0209(8) Uani 0.50 1 d P . .
F11 F -0.3939(3) 0.1361(3) 0.6031(2) 0.0310(9) Uani 0.50 1 d P . .
F12 F -0.41756(15) 0.09602(12) 0.44941(13) 0.0422(5) Uani 1 1 d . . .
F10A F -0.2661(4) 0.2487(2) 0.5440(3) 0.0253(9) Uani 0.50 1 d P . .
F11A F -0.3785(3) 0.1328(2) 0.6298(2) 0.0173(8) Uani 0.50 1 d P . .
O4 O -0.15802(15) 0.06347(11) 0.49520(12) 0.0191(4) Uani 1 1 d . . .
O01 O 0.44642(16) 0.51748(12) 0.84682(12) 0.0198(4) Uani 1 1 d . . .
N1 N 0.32400(19) 0.53383(14) 0.79189(14) 0.0178(5) Uani 1 1 d . . .
C01 C 0.3072(3) 0.64372(17) 0.77338(18) 0.0214(6) Uani 1 1 d . . .
C02 C 0.3761(3) 0.66586(19) 0.6915(2) 0.0277(7) Uani 1 1 d . . .
H02A H 0.4776 0.6787 0.7264 0.042 Uiso 1 1 calc R . .
H02B H 0.3516 0.7290 0.6640 0.042 Uiso 1 1 calc R . .
H02C H 0.3429 0.6040 0.6317 0.042 Uiso 1 1 calc R . .
C03 C 0.3779(3) 0.72736(18) 0.87691(19) 0.0249(7) Uani 1 1 d . . .
H03A H 0.4792 0.7355 0.9003 0.037 Uiso 1 1 calc R . .
H03B H 0.3454 0.7047 0.9328 0.037 Uiso 1 1 calc R . .
H03C H 0.3546 0.7958 0.8644 0.037 Uiso 1 1 calc R . .
C04 C 0.1461(2) 0.62268(17) 0.72693(19) 0.0207(6) Uani 1 1 d . . .
C05 C 0.0868(3) 0.68311(19) 0.63830(19) 0.0283(7) Uani 1 1 d . . .
H05A H -0.0153 0.6652 0.6136 0.042 Uiso 1 1 calc R . .
H05B H 0.1162 0.6626 0.5779 0.042 Uiso 1 1 calc R . .
H05C H 0.1215 0.7602 0.6667 0.042 Uiso 1 1 calc R . .
C06 C 0.0803(3) 0.63535(19) 0.81249(19) 0.0259(7) Uani 1 1 d . . .
H06A H -0.0213 0.6208 0.7775 0.039 Uiso 1 1 calc R . .
H06B H 0.1150 0.7085 0.8549 0.039 Uiso 1 1 calc R . .
H06C H 0.1051 0.5849 0.8599 0.039 Uiso 1 1 calc R . .
N2 N 0.1099(2) 0.50470(15) 0.67964(15) 0.0205(5) Uani 1 1 d . . .
O02 O -0.01060(18) 0.45552(13) 0.61362(14) 0.0290(5) Uani 1 1 d . . .
C07 C 0.2157(2) 0.45687(17) 0.72572(18) 0.0182(6) Uani 1 1 d . . .
C08 C 0.2112(2) 0.34569(18) 0.70139(18) 0.0188(6) Uani 1 1 d . . .
C09 C 0.1021(2) 0.26295(17) 0.62660(18) 0.0198(6) Uani 1 1 d . . .
H09A H 0.0140 0.2729 0.5838 0.024 Uiso 1 1 calc R . .
N3 N 0.1386(2) 0.16962(14) 0.62389(15) 0.0200(5) Uani 1 1 d . . .
N4 N 0.27095(19) 0.19107(14) 0.69731(15) 0.0182(5) Uani 1 1 d . . .
C041 C 0.3446(2) 0.10389(17) 0.71142(19) 0.0210(6) Uani 1 1 d . . .
H04A H 0.3881 0.0964 0.6565 0.025 Uiso 1 1 calc R . .
H04B H 0.2758 0.0362 0.6987 0.025 Uiso 1 1 calc R . .
C042 C 0.4570(3) 0.12037(18) 0.82229(19) 0.0236(7) Uani 1 1 d . . .
H04C H 0.4143 0.1252 0.8779 0.028 Uiso 1 1 calc R . .
H04D H 0.5261 0.1882 0.8363 0.028 Uiso 1 1 calc R . .
C043 C 0.5296(3) 0.02794(19) 0.8286(2) 0.0257(7) Uani 1 1 d . . .
H04E H 0.5669 0.0210 0.7698 0.031 Uiso 1 1 calc R . .
H04F H 0.4602 -0.0390 0.8172 0.031 Uiso 1 1 calc R . .
C044 C 0.6484(3) 0.0415(2) 0.9355(2) 0.0351(8) Uani 1 1 d . . .
H04G H 0.6911 -0.0202 0.9348 0.053 Uiso 1 1 calc R . .
H04H H 0.6119 0.0466 0.9940 0.053 Uiso 1 1 calc R . .
H04I H 0.7186 0.1068 0.9467 0.053 Uiso 1 1 calc R . .
C010 C 0.3186(2) 0.29359(17) 0.74411(18) 0.0186(6) Uani 1 1 d . . .
H01A H 0.4084 0.3258 0.7966 0.022 Uiso 1 1 calc R . .
I1S I -0.65484(4) 0.30316(3) 0.46174(4) 0.04313(13) Uani 0.50 1 d PD . 1
C1S C -0.4723(6) 0.4324(4) 0.5551(5) 0.0429(18) Uani 0.50 1 d PD . 1
H1SA H -0.3868 0.4132 0.5566 0.051 Uiso 0.50 1 d PR . 1
H1SB H -0.4682 0.4552 0.6272 0.051 Uiso 0.50 1 d PR . 1
C2S C -0.5000 0.5000 0.5000 0.136(3) Uani 1 2 d SD . 1
H2SA H -0.5813 0.5226 0.5043 0.163 Uiso 0.50 1 d PR . 1
H2SB H -0.5157 0.4723 0.4261 0.163 Uiso 0.50 1 d PR . 1
C3S C -0.3465(6) 0.6103(4) 0.5587(5) 0.0453(18) Uani 0.50 1 d PD . 1
H3SA H -0.2724 0.5906 0.5388 0.054 Uiso 0.50 1 d PR . 1
H3SB H -0.3172 0.6215 0.6357 0.054 Uiso 0.50 1 d PR . 1
C4S C -0.3677(13) 0.7003(8) 0.5228(10) 0.165(8) Uani 0.50 1 d PD . 1
H4SA H -0.2835 0.7551 0.5562 0.248 Uiso 0.50 1 d PR . 1
H4SB H -0.3951 0.6900 0.4460 0.248 Uiso 0.50 1 d PR . 1
H4SC H -0.4404 0.7213 0.5439 0.248 Uiso 0.50 1 d PR . 1

loop_
_atom_site_aniso_label
_atom_site_aniso_U_11
_atom_site_aniso_U_22
_atom_site_aniso_U_33
_atom_site_aniso_U_23
_atom_site_aniso_U_13
_atom_site_aniso_U_12
Cu1 0.01626(19) 0.01517(18) 0.01394(19) 0.00206(15) -0.00091(15) 0.00295(15)
O1 0.0238(8) 0.0226(8) 0.0183(8) 0.0070(6) 0.0024(7) 0.0080(7)
C1 0.0499(16) 0.0250(14) 0.0554(17) 0.0049(12) 0.0295(14) 0.0068(13)
F1 0.044(2) 0.088(3) 0.031(2) -0.0354(19) -0.0017(17) 0.003(2)
F2 0.145(2) 0.041(2) 0.157(3) -0.003(2) 0.139(2) 0.004(2)
F3 0.099(3) 0.0393(18) 0.104(3) 0.0321(19) 0.047(2) 0.0544(18)
F1A 0.080(2) 0.032(2) 0.111(3) 0.010(2) 0.077(2) 0.016(2)
F2A 0.060(3) 0.115(3) 0.035(2) -0.051(2) -0.028(2) 0.043(2)
F3A 0.060(2) 0.031(2) 0.144(4) -0.009(2) 0.075(3) 0.0001(19)
C2 0.0213(12) 0.0239(12) 0.0214(12) 0.0079(10) 0.0036(10) 0.0062(10)
C3 0.0270(13) 0.0248(12) 0.0313(13) 0.0066(10) 0.0123(11) 0.0046(11)
C4 0.0218(12) 0.0237(12) 0.0152(11) 0.0078(9) 0.0016(10) 0.0039(10)
C5 0.0227(13) 0.0296(14) 0.0292(14) 0.0027(11) 0.0072(11) 0.0001(11)
F4 0.079(2) 0.052(2) 0.052(2) -0.0224(18) 0.0380(18) -0.040(2)
F5 0.0224(15) 0.0185(16) 0.059(2) -0.0024(15) 0.0201(15) -0.0023(13)
F6 0.057(2) 0.0165(16) 0.107(3) 0.0188(18) 0.007(2) 0.0119(16)
F4A 0.0283(19) 0.0180(18) 0.095(3) 0.0099(18) 0.0142(19) 0.0078(15)
F5A 0.052(3) 0.043(2) 0.035(2) 0.0063(17) 0.0207(19) -0.013(2)
F6A 0.035(2) 0.045(2) 0.0167(17) -0.0030(15) -0.0016(15) -0.0168(17)
O2 0.0219(8) 0.0200(8) 0.0177(8) 0.0006(6) 0.0029(7) 0.0008(7)
Cu2 0.0194(2) 0.01921(19) 0.01513(19) 0.00470(15) 0.00175(16) 0.00892(16)
O3 0.0210(8) 0.0197(8) 0.0169(8) 0.0050(6) 0.0020(6) 0.0082(6)
C6 0.0374(14) 0.0272(13) 0.0236(13) 0.0071(10) 0.0094(11) 0.0136(11)
F7 0.0074(15) 0.082(2) 0.0227(16) 0.0202(15) -0.0184(13) 0.0199(15)
F8 0.059(2) 0.0347(18) 0.0371(19) 0.0230(15) 0.0034(18) -0.0050(18)
F9 0.0267(14) 0.0360(15) 0.0196(14) 0.0076(12) 0.0083(12) 0.0247(12)
F7A 0.064(3) 0.029(2) 0.0217(19) 0.0097(15) 0.0088(18) 0.0165(18)
F8A 0.046(2) 0.067(2) 0.0290(18) 0.0240(16) 0.0184(15) 0.0382(16)
F9A 0.0009(15) 0.092(2) 0.0131(16) 0.0255(15) -0.0149(12) 0.0243(15)
C7 0.0222(12) 0.0161(11) 0.0180(12) 0.0000(9) 0.0016(10) 0.0003(10)
C8 0.0274(12) 0.0242(12) 0.0181(12) 0.0045(10) 0.0071(10) 0.0089(10)
C9 0.0178(11) 0.0125(11) 0.0188(12) -0.0022(9) 0.0000(10) 0.0009(9)
C10 0.0248(12) 0.0225(12) 0.0231(12) 0.0043(10) 0.0053(10) 0.0083(10)
F10 0.0320(14) 0.0000(11) 0.0438(14) 0.0244(10) 0.0203(12) 0.0089(10)
F11 0.0362(16) 0.0565(17) 0.0160(13) 0.0309(12) 0.0129(12) 0.0260(14)
F12 0.0298(8) 0.0475(9) 0.0341(9) -0.0068(7) -0.0091(7) 0.0226(7)
F10A 0.0420(18) 0.0006(12) 0.0435(17) 0.0233(12) 0.0188(14) 0.0098(12)
F11A 0.0249(15) 0.0311(14) 0.0076(13) 0.0177(11) 0.0073(11) 0.0235(12)
O4 0.0177(8) 0.0202(8) 0.0155(8) 0.0018(6) 0.0003(7) 0.0072(6)
O01 0.0189(8) 0.0186(8) 0.0186(8) 0.0046(6) 0.0011(6) 0.0069(6)
N1 0.0186(10) 0.0159(9) 0.0141(9) 0.0021(7) -0.0005(8) 0.0055(8)
C01 0.0300(13) 0.0141(11) 0.0197(11) 0.0066(9) 0.0059(10) 0.0080(10)
C02 0.0323(13) 0.0229(12) 0.0328(13) 0.0114(10) 0.0140(11) 0.0099(10)
C03 0.0278(13) 0.0170(11) 0.0241(12) 0.0041(10) 0.0024(11) 0.0045(10)
C04 0.0251(12) 0.0152(11) 0.0184(12) 0.0046(9) 0.0008(10) 0.0092(9)
C05 0.0347(14) 0.0252(12) 0.0241(13) 0.0091(10) 0.0042(11) 0.0143(11)
C06 0.0288(13) 0.0230(12) 0.0251(13) 0.0065(10) 0.0070(11) 0.0085(10)
N2 0.0202(10) 0.0204(9) 0.0160(10) 0.0044(8) -0.0017(8) 0.0079(8)
O02 0.0231(9) 0.0249(9) 0.0255(9) 0.0015(7) -0.0072(8) 0.0054(7)
C07 0.0192(12) 0.0193(11) 0.0126(11) 0.0041(9) 0.0006(9) 0.0050(10)
C08 0.0205(12) 0.0191(11) 0.0123(11) 0.0018(9) 0.0001(9) 0.0053(10)
C09 0.0200(12) 0.0187(11) 0.0177(11) 0.0051(9) 0.0015(9) 0.0063(10)
N3 0.0186(10) 0.0191(10) 0.0165(10) 0.0041(8) -0.0016(8) 0.0050(8)
N4 0.0170(10) 0.0170(9) 0.0155(9) 0.0024(8) -0.0010(8) 0.0057(8)
C041 0.0237(12) 0.0152(11) 0.0189(12) 0.0017(9) 0.0003(10) 0.0074(10)
C042 0.0241(13) 0.0182(11) 0.0211(12) 0.0012(10) -0.0016(10) 0.0070(10)
C043 0.0282(13) 0.0230(12) 0.0221(12) 0.0049(10) 0.0021(11) 0.0097(10)
C044 0.0371(15) 0.0321(14) 0.0314(14) 0.0083(11) 0.0010(12) 0.0173(12)
C010 0.0184(12) 0.0172(11) 0.0149(11) 0.0002(9) 0.0007(9) 0.0037(10)
I1S 0.0352(2) 0.0457(2) 0.0474(2) 0.00319(19) 0.01889(17) 0.00321(18)
C1S 0.022(3) 0.046(3) 0.039(3) 0.008(3) -0.012(3) -0.002(3)
C2S 0.075(3) 0.297(7) 0.030(3) -0.035(4) -0.003(3) 0.127(4)
C3S 0.047(3) 0.039(3) 0.049(4) 0.016(3) 0.005(3) 0.027(3)
C4S 0.107(11) 0.214(16) 0.086(9) -0.005(10) -0.045(8) -0.004(11)

loop_
_atom_type_symbol
_atom_type_description
_atom_type_scat_dispersion_real
_atom_type_scat_dispersion_imag
_atom_type_scat_source
C C 0.0033 0.0016 'International Tables Vol C Tables 4.2.6.8 and 6.1.1.4'
H H 0.0000 0.0000 'International Tables Vol C Tables 4.2.6.8 and 6.1.1.4'
N N 0.0061 0.0033 'International Tables Vol C Tables 4.2.6.8 and 6.1.1.4'
O O 0.0106 0.0060 'International Tables Vol C Tables 4.2.6.8 and 6.1.1.4'
F F 0.0171 0.0103 'International Tables Vol C Tables 4.2.6.8 and 6.1.1.4'
Cu Cu 0.3201 1.2651 'International Tables Vol C Tables 4.2.6.8 and 6.1.1.4'
I I -0.4742 1.8119 'International Tables Vol C Tables 4.2.6.8 and 6.1.1.4'

loop_
_geom_angle_atom_site_label_1
_geom_angle_atom_site_label_2
_geom_angle_atom_site_label_3
_geom_angle
_geom_angle_site_symmetry_1
_geom_angle_site_symmetry_3
_geom_angle_publ_flag
O2 Cu1 O2 180.00(7) 2_667 . ?
O2 Cu1 O01 92.00(6) 2_667 2_667 ?
O2 Cu1 O01 88.00(6) . 2_667 ?
O2 Cu1 O01 88.00(6) 2_667 . ?
O2 Cu1 O01 92.00(6) . . ?
O01 Cu1 O01 180.0 2_667 . ?
O2 Cu1 O1 84.40(6) 2_667 2_667 ?
O2 Cu1 O1 95.60(6) . 2_667 ?
O01 Cu1 O1 101.10(6) 2_667 2_667 ?
O01 Cu1 O1 78.90(6) . 2_667 ?
O2 Cu1 O1 95.60(6) 2_667 . ?
O2 Cu1 O1 84.40(6) . . ?
O01 Cu1 O1 78.90(6) 2_667 . ?
O01 Cu1 O1 101.10(6) . . ?
O1 Cu1 O1 179.998(1) 2_667 . ?
C2 O1 Cu1 120.37(15) . . ?
F2A C1 F2 95.2(4) . . ?
F2A C1 F1A 101.5(4) . . ?
F2 C1 F1A 114.0(4) . . ?
F2A C1 F3 114.7(4) . . ?
F2 C1 F3 110.4(4) . . ?
F1A C1 F3 13.2(3) . . ?
F2A C1 F3A 105.6(5) . . ?
F2 C1 F3A 12.6(4) . . ?
F1A C1 F3A 104.3(4) . . ?
F3 C1 F3A 99.1(4) . . ?
F2A C1 F1 11.8(4) . . ?
F2 C1 F1 106.9(4) . . ?
F1A C1 F1 97.5(3) . . ?
F3 C1 F1 110.6(3) . . ?
F3A C1 F1 117.4(4) . . ?
F2A C1 C2 113.8(4) . . ?
F2 C1 C2 114.4(3) . . ?
F1A C1 C2 115.4(3) . . ?
F3 C1 C2 108.0(3) . . ?
F3A C1 C2 114.7(3) . . ?
F1 C1 C2 106.5(3) . . ?
O1 C2 C3 128.0(2) . . ?
O1 C2 C1 114.1(2) . . ?
C3 C2 C1 117.9(2) . . ?
C4 C3 C2 123.0(3) . . ?
O2 C4 C3 129.1(2) . . ?
O2 C4 C5 113.0(2) . . ?
C3 C4 C5 117.9(2) . . ?
F5A C5 F4 118.6(3) . . ?
F5A C5 F4A 108.0(4) . . ?
F4 C5 F4A 87.6(3) . . ?
F5A C5 F6 94.4(4) . . ?
F4 C5 F6 108.1(4) . . ?
F4A C5 F6 20.8(3) . . ?
F5A C5 F5 9.2(3) . . ?
F4 C5 F5 111.5(3) . . ?
F4A C5 F5 114.8(3) . . ?
F6 C5 F5 102.7(3) . . ?
F5A C5 F6A 105.3(3) . . ?
F4 C5 F6A 18.7(3) . . ?
F4A C5 F6A 104.8(3) . . ?
F6 C5 F6A 124.6(3) . . ?
F5 C5 F6A 97.1(3) . . ?
F5A C5 C4 115.1(3) . . ?
F4 C5 C4 111.5(3) . . ?
F4A C5 C4 112.9(2) . . ?
F6 C5 C4 106.9(2) . . ?
F5 C5 C4 115.4(2) . . ?
F6A C5 C4 110.0(3) . . ?
C4 O2 Cu1 129.55(14) . . ?
O4 Cu2 O4 180.0 . 2_556 ?
O4 Cu2 O3 87.89(7) . 2_556 ?
O4 Cu2 O3 92.11(7) 2_556 2_556 ?
O4 Cu2 O3 92.11(7) . . ?
O4 Cu2 O3 87.89(7) 2_556 . ?
O3 Cu2 O3 180.0 2_556 . ?
O4 Cu2 N3 83.95(6) . . ?
O4 Cu2 N3 96.06(6) 2_556 . ?
O3 Cu2 N3 94.47(6) 2_556 . ?
O3 Cu2 N3 85.53(6) . . ?
O4 Cu2 N3 96.05(6) . 2_556 ?
O4 Cu2 N3 83.94(6) 2_556 2_556 ?
O3 Cu2 N3 85.53(6) 2_556 2_556 ?
O3 Cu2 N3 94.47(6) . 2_556 ?
N3 Cu2 N3 180.0 . 2_556 ?
C7 O3 Cu2 123.68(15) . . ?
F9A C6 F9 102.0(3) . . ?
F9A C6 F7A 102.3(3) . . ?
F9 C6 F7A 110.5(3) . . ?
F9A C6 F8 110.0(3) . . ?
F9 C6 F8 111.7(3) . . ?
F7A C6 F8 8.7(3) . . ?
F9A C6 F8A 116.0(3) . . ?
F9 C6 F8A 14.1(2) . . ?
F7A C6 F8A 104.5(3) . . ?
F8 C6 F8A 103.7(3) . . ?
F9A C6 F7 1.6(3) . . ?
F9 C6 F7 100.4(2) . . ?
F7A C6 F7 102.8(3) . . ?
F8 C6 F7 110.7(3) . . ?
F8A C6 F7 114.4(3) . . ?
F9A C6 C7 110.4(3) . . ?
F9 C6 C7 116.6(3) . . ?
F7A C6 C7 113.4(2) . . ?
F8 C6 C7 106.1(2) . . ?
F8A C6 C7 110.0(3) . . ?
F7 C6 C7 111.4(2) . . ?
O3 C7 C8 128.3(2) . . ?
O3 C7 C6 113.7(2) . . ?
C8 C7 C6 117.9(2) . . ?
C9 C8 C7 120.8(2) . . ?
O4 C9 C8 129.1(2) . . ?
O4 C9 C10 112.4(2) . . ?
C8 C9 C10 118.5(2) . . ?
F10 C10 F11 104.9(3) . . ?
F10 C10 F12 110.4(2) . . ?
F11 C10 F12 101.1(2) . . ?
F10 C10 F11A 105.6(3) . . ?
F11 C10 F11A 12.8(2) . . ?
F12 C10 F11A 112.1(2) . . ?
F10 C10 F10A 6.6(2) . . ?
F11 C10 F10A 108.0(3) . . ?
F12 C10 F10A 104.0(2) . . ?
F11A C10 F10A 110.0(3) . . ?
F10 C10 C9 109.3(2) . . ?
F11 C10 C9 120.0(3) . . ?
F12 C10 C9 110.60(19) . . ?
F11A C10 C9 108.6(2) . . ?
F10A C10 C9 111.5(2) . . ?
C9 O4 Cu2 124.30(15) . . ?
N1 O01 Cu1 122.76(14) . . ?
O01 N1 C07 124.27(19) . . ?
O01 N1 C01 121.04(16) . . ?
C07 N1 C01 112.46(18) . . ?
N1 C01 C03 111.46(18) . . ?
N1 C01 C02 105.2(2) . . ?
C03 C01 C02 110.57(19) . . ?
N1 C01 C04 99.69(17) . . ?
C03 C01 C04 115.0(2) . . ?
C02 C01 C04 113.93(19) . . ?
N2 C04 C06 106.23(19) . . ?
N2 C04 C05 109.52(18) . . ?
C06 C04 C05 111.0(2) . . ?
N2 C04 C01 100.28(18) . . ?
C06 C04 C01 113.91(19) . . ?
C05 C04 C01 114.9(2) . . ?
O02 N2 C07 124.90(19) . . ?
O02 N2 C04 122.85(19) . . ?
C07 N2 C04 111.82(17) . . ?
N1 C07 N2 107.43(19) . . ?
N1 C07 C08 127.2(2) . . ?
N2 C07 C08 125.28(19) . . ?
C010 C08 C09 103.83(19) . . ?
C010 C08 C07 127.26(19) . . ?
C09 C08 C07 128.9(2) . . ?
N3 C09 C08 111.3(2) . . ?
C09 N3 N4 105.08(17) . . ?
C09 N3 Cu2 126.18(14) . . ?
N4 N3 Cu2 128.56(14) . . ?
C010 N4 N3 112.71(18) . . ?
C010 N4 C041 128.36(18) . . ?
N3 N4 C041 118.85(16) . . ?
N4 C041 C042 113.85(18) . . ?
C041 C042 C043 110.14(19) . . ?
C042 C043 C044 113.2(2) . . ?
N4 C010 C08 107.07(18) . . ?
C3S I1S C1S 61.6(3) 2_466 . ?
C2S C1S C3S 66.1(3) . 2_466 ?
C2S C1S I1S 98.4(3) . . ?
C3S C1S I1S 32.80(18) 2_466 . ?
C1S C2S C1S 179.998(2) . 2_466 ?
C1S C2S C3S 104.3(3) . . ?
C1S C2S C3S 75.7(3) 2_466 . ?
C1S C2S C3S 75.7(3) . 2_466 ?
C1S C2S C3S 104.3(3) 2_466 2_466 ?
C3S C2S C3S 179.998(1) . 2_466 ?
I1S C3S C4S 10.1(5) 2_466 . ?
I1S C3S C2S 122.9(4) 2_466 . ?
C4S C3S C2S 112.9(6) . . ?
I1S C3S C1S 85.6(4) 2_466 2_466 ?
C4S C3S C1S 75.5(5) . 2_466 ?
C2S C3S C1S 38.2(2) . 2_466 ?
I1S C4S C3S 50.2(19) 2_466 . ?

loop_
_geom_bond_atom_site_label_1
_geom_bond_atom_site_label_2
_geom_bond_distance
_geom_bond_site_symmetry_2
_geom_bond_publ_flag
Cu1 O2 1.9660(15) 2_667 ?
Cu1 O2 1.9660(15) . ?
Cu1 O01 2.0036(16) 2_667 ?
Cu1 O01 2.0036(16) . ?
Cu1 O1 2.3081(17) 2_667 ?
Cu1 O1 2.3081(17) . ?
O1 C2 1.242(3) . ?
C1 F2A 1.131(5) . ?
C1 F2 1.266(6) . ?
C1 F1A 1.303(5) . ?
C1 F3 1.341(5) . ?
C1 F3A 1.347(6) . ?
C1 F1 1.509(4) . ?
C1 C2 1.533(4) . ?
C2 C3 1.398(3) . ?
C3 C4 1.382(4) . ?
C4 O2 1.260(3) . ?
C4 C5 1.529(3) . ?
C5 F5A 1.243(6) . ?
C5 F4 1.279(5) . ?
C5 F4A 1.341(5) . ?
C5 F6 1.343(5) . ?
C5 F5 1.348(5) . ?
C5 F6A 1.380(4) . ?
Cu2 O4 1.9498(16) . ?
Cu2 O4 1.9498(16) 2_556 ?
Cu2 O3 1.9732(16) 2_556 ?
Cu2 O3 1.9733(16) . ?
Cu2 N3 2.4620(17) . ?
Cu2 N3 2.4620(17) 2_556 ?
O3 C7 1.252(3) . ?
C6 F9A 1.161(4) . ?
C6 F9 1.268(4) . ?
C6 F7A 1.293(4) . ?
C6 F8 1.389(4) . ?
C6 F8A 1.415(5) . ?
C6 F7 1.510(4) . ?
C6 C7 1.533(4) . ?
C7 C8 1.403(4) . ?
C8 C9 1.384(3) . ?
C9 O4 1.254(3) . ?
C9 C10 1.537(3) . ?
C10 F10 1.185(3) . ?
C10 F11 1.234(4) . ?
C10 F12 1.335(3) . ?
C10 F11A 1.429(4) . ?
C10 F10A 1.493(4) . ?
O01 N1 1.315(2) . ?
N1 C07 1.335(3) . ?
N1 C01 1.507(3) . ?
C01 C03 1.519(3) . ?
C01 C02 1.533(4) . ?
C01 C04 1.547(3) . ?
C04 N2 1.508(3) . ?
C04 C06 1.528(4) . ?
C04 C05 1.530(3) . ?
N2 O02 1.271(2) . ?
N2 C07 1.367(3) . ?
C07 C08 1.424(3) . ?
C08 C010 1.405(3) . ?
C08 C09 1.415(3) . ?
C09 N3 1.328(3) . ?
N3 N4 1.361(2) . ?
N4 C010 1.326(3) . ?
N4 C041 1.469(3) . ?
C041 C042 1.522(3) . ?
C042 C043 1.519(3) . ?
C043 C044 1.522(3) . ?
I1S C3S 1.189(5) 2_466 ?
I1S C1S 2.188(5) . ?
C1S C2S 1.232(6) . ?
C1S C3S 1.931(7) 2_466 ?
C2S C1S 1.232(6) 2_466 ?
C2S C3S 1.823(5) . ?
C2S C3S 1.823(5) 2_466 ?
C3S I1S 1.189(5) 2_466 ?
C3S C4S 1.345(11) . ?
C3S C1S 1.931(7) 2_466 ?
C4S I1S 0.272(12) 2_466 ?
